data_4517814
loop_
_publ_author_name
'Sapsford, Joshua S.'
'Cs\'ok\'as, D\'aniel'
'Scott, Daniel J.'
'Turnell-Ritson, Roland C.'
'Piascik, Adam D.'
'P\'apai, Imre'
'Ashley, Andrew E.'

_publ_section_title
;
 Establishing the Role of Triflate Anions in H2 Activation by a Cationic
 Triorganotin(IV) Lewis Acid
;
_journal_name_full 'ACS Catalysis'
_journal_page_first 7573
_journal_page_last 7583
_journal_paper_doi 10.1021/acscatal.0c02023
_journal_year 2020
_chemical_formula_moiety 'C16 H34 N Sn, Al C16 F36 O4'
_chemical_formula_sum 'C32 H34 Al F36 N O4 Sn'
_chemical_formula_weight 1326.27
_space_group_crystal_system monoclinic
_space_group_IT_number 14
_space_group_name_Hall '-P 2ybc'
_space_group_name_H-M_alt 'P 1 21/c 1'
_atom_sites_solution_hydrogens geom
_atom_sites_solution_primary iterative
_audit_creation_date 2018-09-07
_audit_creation_method
;
Olex2 1.2
(compiled 2018.05.29 svn.r3508 for OlexSys, GUI svn.r5506)
;
_cell_angle_alpha 90
_cell_angle_beta 104.671(3)
_cell_angle_gamma 90
_cell_formula_units_Z 4
_cell_length_a 14.8706(5)
_cell_length_b 15.2083(4)
_cell_length_c 21.9762(6)
_cell_measurement_reflns_used 3840
_cell_measurement_temperature 173.00(14)
_cell_measurement_theta_max 24.9020
_cell_measurement_theta_min 2.4070
_cell_volume 4808.0(3)
_computing_cell_refinement 'CrysAlisPro 1.171.38.46 (Rigaku OD, 2015)'
_computing_data_collection 'CrysAlisPro 1.171.38.46 (Rigaku OD, 2015)'
_computing_data_reduction 'CrysAlisPro 1.171.38.46 (Rigaku OD, 2015)'
_computing_molecular_graphics 'Olex2 (Dolomanov et al., 2009)'
_computing_publication_material 'Olex2 (Dolomanov et al., 2009)'
_computing_structure_refinement 'ShelXL (Sheldrick, 2015)'
_computing_structure_solution
;
Superflip (Palatinus & Chapuis, 2007;Palatinus & van der Lee, 2008;
Palatinus et al., 2012)
;
_diffrn_ambient_environment N~2~
_diffrn_ambient_temperature 173.00(14)
_diffrn_detector 'CCD plate'
_diffrn_detector_area_resol_mean 16.0382
_diffrn_detector_type Eos
_diffrn_measured_fraction_theta_full 0.988
_diffrn_measured_fraction_theta_max 0.804
_diffrn_measurement_details
;
List of Runs (angles in degrees, time in seconds):

  # Type    Start    End  Width  t~exp~   \w     \q     \k     \f   Frames
--------------------------------------------------------------------------
  1  \w    -54.00  32.00   1.00   39.67    --   14.27 -37.00   0.00   86
  2  \w     -4.00  84.00   1.00   39.67    --   14.27  37.00-180.00   88
;
_diffrn_measurement_device 'four-circle diffractometer'
_diffrn_measurement_device_type 'Xcalibur, Eos'
_diffrn_measurement_method '\w scans'
_diffrn_orient_matrix_type 'CrysAlisPro convention (1999,Acta A55,543-557)'
_diffrn_orient_matrix_UB_11 0.0177932000
_diffrn_orient_matrix_UB_12 0.0321841000
_diffrn_orient_matrix_UB_13 0.0232976000
_diffrn_orient_matrix_UB_21 0.0386508000
_diffrn_orient_matrix_UB_22 -0.0274577000
_diffrn_orient_matrix_UB_23 0.0129479000
_diffrn_orient_matrix_UB_31 0.0248944000
_diffrn_orient_matrix_UB_32 0.0196731000
_diffrn_orient_matrix_UB_33 -0.0200515000
_diffrn_radiation_monochromator graphite
_diffrn_radiation_probe x-ray
_diffrn_radiation_type MoK\a
_diffrn_radiation_wavelength 0.71073
_diffrn_reflns_av_R_equivalents 0.0272
_diffrn_reflns_av_unetI/netI 0.0556
_diffrn_reflns_Laue_measured_fraction_full 0.988
_diffrn_reflns_Laue_measured_fraction_max 0.804
_diffrn_reflns_limit_h_max 18
_diffrn_reflns_limit_h_min -19
_diffrn_reflns_limit_k_max 20
_diffrn_reflns_limit_k_min -13
_diffrn_reflns_limit_l_max 28
_diffrn_reflns_limit_l_min -19
_diffrn_reflns_number 17837
_diffrn_reflns_point_group_measured_fraction_full 0.988
_diffrn_reflns_point_group_measured_fraction_max 0.804
_diffrn_reflns_theta_full 25.242
_diffrn_reflns_theta_max 28.298
_diffrn_reflns_theta_min 2.469
_diffrn_source 'fine-focus sealed X-ray tube'
_diffrn_source_type 'Enhance (Mo) X-ray Source'
_exptl_absorpt_coefficient_mu 0.726
_exptl_absorpt_correction_T_max 0.962
_exptl_absorpt_correction_T_min 0.804
_exptl_absorpt_correction_type analytical
_exptl_absorpt_process_details
;
CrysAlisPro 1.171.38.46 (Rigaku Oxford Diffraction, 2015)
Analytical numeric absorption correction using a multifaceted crystal
			model based on expressions derived by R.C. Clark & J.S. Reid.
(Clark, R. C. & Reid, J. S. (1995). Acta Cryst. A51, 887-897)
Empirical absorption correction using spherical harmonics,
 implemented in SCALE3 ABSPACK scaling algorithm.
;
_exptl_crystal_colour colourless
_exptl_crystal_colour_primary colourless
_exptl_crystal_density_diffrn 1.832
_exptl_crystal_description plate
_exptl_crystal_F_000 2608
_exptl_crystal_size_max 0.464
_exptl_crystal_size_mid 0.263
_exptl_crystal_size_min 0.054
_refine_diff_density_max 2.046
_refine_diff_density_min -1.446
_refine_diff_density_rms 0.114
_refine_ls_extinction_method none
_refine_ls_goodness_of_fit_ref 1.029
_refine_ls_hydrogen_treatment constr
_refine_ls_matrix_type full
_refine_ls_number_parameters 682
_refine_ls_number_reflns 9605
_refine_ls_number_restraints 216
_refine_ls_restrained_S_all 1.019
_refine_ls_R_factor_all 0.1081
_refine_ls_R_factor_gt 0.0701
_refine_ls_shift/su_max 0.001
_refine_ls_shift/su_mean 0.000
_refine_ls_structure_factor_coef Fsqd
_refine_ls_weighting_details 'w=1/[\s^2^(Fo^2^)+(0.0988P)^2^+13.8844P] where P=(Fo^2^+2Fc^2^)/3'
_refine_ls_weighting_scheme calc
_refine_ls_wR_factor_gt 0.1745
_refine_ls_wR_factor_ref 0.2016
_reflns_Friedel_coverage 0.000
_reflns_number_gt 6525
_reflns_number_total 9605
_reflns_threshold_expression 'I > 2\s(I)'
_cod_data_source_file cs0c02023_si_003.cif
_cod_data_source_block ash1731
_cod_depositor_comments
;Adding full bibliography for 4517813--4517814.cif.

 Adding full bibliography for 4517813--4517814.cif.
;
_cod_database_code 4517814
_shelx_shelxl_version_number 2017/1
_chemical_oxdiff_formula 'C32 H34 Al F36 N O4 Sn'
_chemical_oxdiff_usercomment JS257
_shelx_space_group_comment
;
The symmetry employed for this shelxl refinement is uniquely defined
by the following loop, which should always be used as a source of
symmetry information in preference to the above space-group names.
They are only intended as comments.
;
_reflns_odcompleteness_completeness 98.75
_reflns_odcompleteness_iscentric 1
_reflns_odcompleteness_theta 24.97
_olex2_refinement_description
;
1. Fixed Uiso
 At 1.2 times of:
  All C(H) groups, All C(H,H) groups
 At 1.5 times of:
  All C(H,H,H) groups
2. Uiso/Uaniso restraints and constraints
Uanis(F34) \\sim Ueq, Uanis(F35) \\sim Ueq, Uanis(F14) \\sim Ueq, Uanis(F10)
\\sim Ueq, Uanis(F4) \\sim Ueq, Uanis(F32) \\sim Ueq, Uanis(F12) \\sim Ueq,
Uanis(F30) \\sim Ueq, Uanis(F29) \\sim Ueq, Uanis(F23) \\sim Ueq, Uanis(F24)
\\sim Ueq, Uanis(F20) \\sim Ueq, Uanis(F27) \\sim Ueq, Uanis(F15) \\sim Ueq,
Uanis(F5) \\sim Ueq, Uanis(F25) \\sim Ueq, Uanis(F19) \\sim Ueq, Uanis(F31)
\\sim Ueq, Uanis(F36) \\sim Ueq, Uanis(F26) \\sim Ueq, Uanis(F1) \\sim Ueq,
Uanis(F9) \\sim Ueq, Uanis(F28) \\sim Ueq, Uanis(F8) \\sim Ueq, Uanis(F18)
\\sim Ueq, Uanis(F13) \\sim Ueq, Uanis(F17) \\sim Ueq, Uanis(F7) \\sim Ueq,
Uanis(F2) \\sim Ueq, Uanis(F11) \\sim Ueq, Uanis(F16) \\sim Ueq, Uanis(F33)
\\sim Ueq, Uanis(F22) \\sim Ueq, Uanis(F21) \\sim Ueq, Uanis(F3) \\sim Ueq,
Uanis(F6) \\sim Ueq: with sigma of 0.05 and sigma for terminal atoms of 0.1
3.a Ternary CH refined with riding coordinates:
 C7(H7), C4(H4), C12(H12), C1(H1)
3.b Secondary CH2 refined with riding coordinates:
 C13(H13A,H13B), C15(H15A,H15B), C14(H14A,H14B), C11(H11A,H11B), C10(H10A,
 H10B), C16(H16A,H16B)
3.c Idealised Me refined as rotating group:
 C9(H9A,H9B,H9C), C6(H6A,H6B,H6C), C3(H3A,H3B,H3C), C8(H8A,H8B,H8C), C5(H5A,
 H5B,H5C), C2(H2A,H2B,H2C)
;
_olex2_date_sample_data_collection 2017-08-03
_olex2_submission_special_instructions 'No special instructions were received'
_oxdiff_exptl_absorpt_empirical_details
;
Empirical correction (ABSPACK) includes:
- Absorption correction using spherical harmonics
- Frame scaling
;
_oxdiff_exptl_absorpt_empirical_full_max 1.116
_oxdiff_exptl_absorpt_empirical_full_min 0.909

loop_
_space_group_symop_operation_xyz
'x, y, z'
'-x, y+1/2, -z+1/2'
'-x, -y, -z'
'x, -y-1/2, z-1/2'

loop_
_atom_site_label
_atom_site_type_symbol
_atom_site_fract_x
_atom_site_fract_y
_atom_site_fract_z
_atom_site_U_iso_or_equiv
_atom_site_adp_type
_atom_site_occupancy
_atom_site_site_symmetry_order
_atom_site_calc_flag
_atom_site_refinement_flags_posn
_atom_site_refinement_flags_adp
_atom_site_refinement_flags_occupancy
_atom_site_disorder_assembly
_atom_site_disorder_group
Sn1 Sn 0.17331(3) 0.72129(3) 0.56321(2) 0.04132(16) Uani 1 1 d . . . . .
Al1 Al 0.27893(10) 0.33324(9) 0.26362(7) 0.0228(3) Uani 1 1 d . . . . .
N1 N 0.2616(3) 0.7788(3) 0.5057(2) 0.0312(10) Uani 1 1 d . . . . .
F34 F 0.0509(4) 0.5227(4) 0.2714(3) 0.0992(18) Uani 1 1 d . U . . .
O2 O 0.2993(3) 0.3446(3) 0.19034(17) 0.0353(9) Uani 1 1 d . . . . .
F35 F 0.0570(4) 0.4087(4) 0.3296(3) 0.0969(19) Uani 1 1 d . U . . .
O1 O 0.3588(3) 0.3891(2) 0.32122(19) 0.0398(10) Uani 1 1 d . . . . .
F14 F 0.5006(4) 0.2713(4) 0.1489(2) 0.0918(18) Uani 1 1 d . U . . .
F10 F 0.3446(5) 0.4736(3) 0.1247(3) 0.114(2) Uani 1 1 d . U . . .
F4 F 0.3767(4) 0.6204(3) 0.3377(3) 0.103(2) Uani 1 1 d . U . . .
F32 F 0.0906(4) 0.2396(4) 0.1921(3) 0.0845(15) Uani 1 1 d . U . . .
F12 F 0.4000(4) 0.3894(4) 0.0652(2) 0.0919(18) Uani 1 1 d . U . . .
F30 F -0.0149(4) 0.4661(5) 0.1429(3) 0.115(2) Uani 1 1 d . U . . .
O4 O 0.1717(3) 0.3784(3) 0.25946(19) 0.0419(10) Uani 1 1 d . . . . .
F29 F 0.1290(4) 0.5021(4) 0.1727(3) 0.0989(19) Uani 1 1 d . U . . .
F23 F 0.2609(5) 0.0049(3) 0.3244(3) 0.117(2) Uani 1 1 d . U . . .
F24 F 0.2265(5) 0.0719(3) 0.2376(2) 0.110(2) Uani 1 1 d . U . . .
F20 F 0.2029(4) 0.2408(4) 0.3755(2) 0.0816(15) Uani 1 1 d . U . . .
F27 F 0.4576(3) 0.1895(4) 0.3522(3) 0.0848(16) Uani 1 1 d . U . . .
F15 F 0.4637(3) 0.2730(4) 0.2368(2) 0.0899(18) Uani 1 1 d . U . . .
O3 O 0.2869(3) 0.2236(2) 0.28316(17) 0.0351(9) Uani 1 1 d . . . . .
F5 F 0.3149(4) 0.5390(3) 0.2595(2) 0.0918(18) Uani 1 1 d . U . . .
F25 F 0.4171(3) 0.0750(3) 0.3950(2) 0.0819(15) Uani 1 1 d . U . . .
F19 F 0.3543(5) 0.2314(4) 0.4233(2) 0.098(2) Uani 1 1 d . U . . .
F31 F 0.0264(3) 0.2559(4) 0.2672(3) 0.0918(17) Uani 1 1 d . U . . .
F36 F -0.0615(3) 0.4286(4) 0.2519(3) 0.104(2) Uani 1 1 d . U . . .
F26 F 0.4063(7) 0.0758(5) 0.2883(4) 0.159(4) Uani 1 1 d . U . . .
F1 F 0.5370(3) 0.4046(3) 0.3698(3) 0.0828(15) Uani 1 1 d . U . . .
F9 F 0.4435(5) 0.4001(3) 0.4539(2) 0.102(2) Uani 1 1 d . U . . .
F28 F 0.0911(4) 0.3833(5) 0.1226(2) 0.104(2) Uani 1 1 d . U . . .
F8 F 0.2905(4) 0.4204(4) 0.4187(3) 0.0928(17) Uani 1 1 d . U . . .
F18 F 0.3416(6) 0.2206(4) 0.0652(3) 0.123(3) Uani 1 1 d . U . . .
F13 F 0.4907(4) 0.3953(5) 0.1940(3) 0.113(2) Uani 1 1 d . U . . .
F17 F 0.3471(6) 0.1677(3) 0.1575(3) 0.117(2) Uani 1 1 d . U . . .
F7 F 0.3766(5) 0.5336(4) 0.4489(3) 0.110(2) Uani 1 1 d . U . . .
F2 F 0.4974(5) 0.5111(5) 0.3013(3) 0.129(3) Uani 1 1 d . U . . .
F11 F 0.2495(5) 0.3886(5) 0.0589(2) 0.126(3) Uani 1 1 d . U . . .
F16 F 0.2232(5) 0.2288(5) 0.1044(4) 0.131(3) Uani 1 1 d . U . . .
C7 C 0.0356(4) 0.7714(5) 0.5195(3) 0.0514(17) Uani 1 1 d . . . . .
H7 H 0.024592 0.763402 0.473925 0.062 Uiso 1 1 calc R . . . .
F33 F -0.0454(4) 0.2939(4) 0.1739(3) 0.117(2) Uani 1 1 d . U . . .
C17 C 0.3851(4) 0.4647(4) 0.3530(3) 0.0393(14) Uani 1 1 d . . . . .
C4 C 0.2321(5) 0.7788(5) 0.6565(3) 0.0554(18) Uani 1 1 d . . . . .
H4 H 0.241023 0.841921 0.651011 0.066 Uiso 1 1 calc R . . . .
C25 C 0.2981(4) 0.1568(4) 0.3250(3) 0.0378(13) Uani 1 1 d . . . . .
C13 C 0.4130(5) 0.7712(5) 0.4755(3) 0.0488(16) Uani 1 1 d . . . . .
H13A H 0.469614 0.792140 0.504336 0.059 Uiso 1 1 calc R . . . .
H13B H 0.429814 0.728410 0.447532 0.059 Uiso 1 1 calc R . . . .
C15 C 0.2707(5) 0.8132(5) 0.3961(3) 0.0492(16) Uani 1 1 d . . . . .
H15A H 0.283114 0.765036 0.370443 0.059 Uiso 1 1 calc R . . . .
H15B H 0.239025 0.859318 0.368274 0.059 Uiso 1 1 calc R . . . .
C9 C -0.0351(5) 0.7164(6) 0.5413(4) 0.079(3) Uani 1 1 d . . . . .
H9A H -0.026043 0.655426 0.533134 0.119 Uiso 1 1 calc GR . . . .
H9B H -0.096605 0.733919 0.518925 0.119 Uiso 1 1 calc GR . . . .
H9C H -0.027478 0.724921 0.585565 0.119 Uiso 1 1 calc GR . . . .
C12 C 0.3613(5) 0.8481(4) 0.4373(3) 0.0441(15) Uani 1 1 d . . . . .
H12 H 0.399046 0.874425 0.411457 0.053 Uiso 1 1 calc R . . . .
C14 C 0.3496(5) 0.7287(4) 0.5122(3) 0.0481(16) Uani 1 1 d . . . . .
H14A H 0.334950 0.669165 0.497086 0.058 Uiso 1 1 calc R . . . .
H14B H 0.382382 0.725403 0.556346 0.058 Uiso 1 1 calc R . . . .
C21 C 0.3481(4) 0.3227(4) 0.1490(3) 0.0388(14) Uani 1 1 d . . . . .
C29 C 0.0810(4) 0.3860(5) 0.2289(3) 0.0495(17) Uani 1 1 d . . . . .
C11 C 0.3402(6) 0.9159(4) 0.4830(4) 0.0577(19) Uani 1 1 d . . . . .
H11A H 0.397757 0.940812 0.508036 0.069 Uiso 1 1 calc R . . . .
H11B H 0.303073 0.963166 0.459665 0.069 Uiso 1 1 calc R . . . .
C10 C 0.2875(6) 0.8722(4) 0.5259(4) 0.0545(19) Uani 1 1 d . . . . .
H10A H 0.325835 0.872419 0.568813 0.065 Uiso 1 1 calc R . . . .
H10B H 0.231524 0.905544 0.525003 0.065 Uiso 1 1 calc R . . . .
C6 C 0.1640(6) 0.7679(7) 0.6971(4) 0.075(2) Uani 1 1 d . . . . .
H6A H 0.106149 0.795690 0.676937 0.112 Uiso 1 1 calc GR . . . .
H6B H 0.189167 0.794641 0.737370 0.112 Uiso 1 1 calc GR . . . .
H6C H 0.153631 0.706437 0.702613 0.112 Uiso 1 1 calc GR . . . .
C16 C 0.2090(5) 0.7811(6) 0.4381(3) 0.059(2) Uani 1 1 d . . . . .
H16A H 0.155925 0.820016 0.433180 0.071 Uiso 1 1 calc R . . . .
H16B H 0.185886 0.722689 0.424939 0.071 Uiso 1 1 calc R . . . .
C3 C 0.1577(10) 0.5332(7) 0.6024(6) 0.122(4) Uani 1 1 d . . . . .
H3A H 0.188434 0.556443 0.642937 0.183 Uiso 1 1 calc GR . . . .
H3B H 0.172608 0.472017 0.600629 0.183 Uiso 1 1 calc GR . . . .
H3C H 0.091708 0.539899 0.595563 0.183 Uiso 1 1 calc GR . . . .
C32 C 0.0329(6) 0.4370(7) 0.2724(5) 0.077(3) Uani 1 1 d . . . . .
C24 C 0.3116(9) 0.2346(8) 0.1153(5) 0.091(3) Uani 1 1 d . . . . .
C8 C 0.0242(7) 0.8687(6) 0.5318(5) 0.082(3) Uani 1 1 d . . . . .
H8A H 0.038231 0.878937 0.576343 0.123 Uiso 1 1 calc GR . . . .
H8B H -0.038733 0.886240 0.512905 0.123 Uiso 1 1 calc GR . . . .
H8C H 0.065773 0.902425 0.513986 0.123 Uiso 1 1 calc GR . . . .
C31 C 0.0366(6) 0.2917(6) 0.2147(4) 0.073(2) Uani 1 1 d . . . . .
C30 C 0.0714(6) 0.4365(8) 0.1664(4) 0.084(3) Uani 1 1 d . . . . .
C5 C 0.3233(6) 0.7399(8) 0.6872(4) 0.093(3) Uani 1 1 d . . . . .
H5A H 0.317218 0.677237 0.689207 0.139 Uiso 1 1 calc GR . . . .
H5B H 0.344643 0.763175 0.728971 0.139 Uiso 1 1 calc GR . . . .
H5C H 0.367185 0.754139 0.663323 0.139 Uiso 1 1 calc GR . . . .
C22 C 0.3404(9) 0.3957(7) 0.1010(5) 0.100(4) Uani 1 1 d . . . . .
C20 C 0.3731(9) 0.4531(7) 0.4214(5) 0.094(4) Uani 1 1 d . . . . .
C18 C 0.4905(6) 0.4764(6) 0.3604(5) 0.082(3) Uani 1 1 d . . . . .
F22 F 0.1412(4) 0.1097(5) 0.3053(4) 0.130(3) Uani 1 1 d . U . . .
C23 C 0.4523(6) 0.3101(8) 0.1832(4) 0.079(3) Uani 1 1 d . . . . .
C28 C 0.3979(7) 0.1281(7) 0.3451(6) 0.105(4) Uani 1 1 d . . . . .
C26 C 0.2716(11) 0.1873(8) 0.3866(6) 0.119(5) Uani 1 1 d . . . . .
C1 C 0.1897(6) 0.5824(5) 0.5522(5) 0.070(2) Uani 1 1 d . . . . .
H1 H 0.256034 0.570353 0.557836 0.084 Uiso 1 1 calc R . . . .
C2 C 0.1383(8) 0.5497(6) 0.4873(5) 0.096(4) Uani 1 1 d . . . . .
H2A H 0.074786 0.569012 0.478024 0.144 Uiso 1 1 calc GR . . . .
H2B H 0.140145 0.486620 0.486554 0.144 Uiso 1 1 calc GR . . . .
H2C H 0.167425 0.572820 0.456427 0.144 Uiso 1 1 calc GR . . . .
F21 F 0.2515(4) 0.1184(4) 0.4185(2) 0.0963(18) Uani 1 1 d . U . . .
C19 C 0.3330(10) 0.5449(5) 0.3209(5) 0.112(5) Uani 1 1 d . . . . .
F3 F 0.5281(4) 0.5357(3) 0.4045(3) 0.0913(17) Uani 1 1 d . U . . .
F6 F 0.2457(4) 0.5447(4) 0.3395(4) 0.119(3) Uani 1 1 d . U . . .
C27 C 0.2406(14) 0.0801(7) 0.2930(5) 0.156(8) Uani 1 1 d . . . . .

loop_
_atom_site_aniso_label
_atom_site_aniso_U_11
_atom_site_aniso_U_22
_atom_site_aniso_U_33
_atom_site_aniso_U_23
_atom_site_aniso_U_13
_atom_site_aniso_U_12
Sn1 0.0374(2) 0.0508(3) 0.0349(2) 0.0054(2) 0.00773(16) -0.0092(2)
Al1 0.0247(8) 0.0215(7) 0.0215(7) 0.0021(6) 0.0044(6) 0.0006(6)
N1 0.037(3) 0.028(2) 0.029(2) 0.001(2) 0.0076(19) -0.001(2)
F34 0.077(4) 0.080(4) 0.145(5) 0.006(4) 0.037(4) 0.032(3)
O2 0.042(2) 0.039(2) 0.0275(19) 0.0070(18) 0.0135(17) 0.0106(18)
F35 0.087(4) 0.142(5) 0.079(3) 0.033(4) 0.053(3) 0.051(4)
O1 0.042(2) 0.027(2) 0.043(2) -0.0107(18) -0.0031(18) 0.0001(17)
F14 0.096(4) 0.117(4) 0.086(3) 0.042(3) 0.066(3) 0.057(3)
F10 0.197(7) 0.055(3) 0.121(5) 0.042(3) 0.098(5) 0.034(4)
F4 0.143(5) 0.026(2) 0.112(4) -0.008(2) -0.020(4) -0.002(3)
F32 0.062(3) 0.085(3) 0.092(4) -0.018(3) -0.007(3) -0.002(3)
F12 0.116(4) 0.108(4) 0.076(3) 0.050(3) 0.070(3) 0.039(3)
F30 0.054(3) 0.166(6) 0.112(4) 0.086(4) -0.002(3) 0.027(3)
O4 0.028(2) 0.054(3) 0.043(2) 0.011(2) 0.0092(18) 0.0109(19)
F29 0.075(4) 0.112(4) 0.102(4) 0.063(4) 0.009(3) -0.007(3)
F23 0.195(7) 0.038(2) 0.089(4) 0.021(3) -0.015(4) -0.052(3)
F24 0.199(7) 0.053(3) 0.053(3) -0.011(2) -0.011(3) -0.042(3)
F20 0.087(4) 0.098(4) 0.073(3) 0.022(3) 0.042(3) 0.038(3)
F27 0.042(2) 0.108(4) 0.099(4) 0.050(3) 0.007(2) 0.001(3)
F15 0.057(3) 0.160(5) 0.058(3) 0.049(3) 0.024(2) 0.043(3)
O3 0.047(2) 0.0266(19) 0.0290(19) 0.0104(17) 0.0043(17) -0.0024(17)
F5 0.138(5) 0.043(2) 0.067(3) 0.012(2) -0.023(3) 0.007(3)
F25 0.076(3) 0.072(3) 0.088(3) 0.048(3) 0.003(3) 0.016(2)
F19 0.137(5) 0.082(4) 0.050(3) -0.001(3) -0.022(3) -0.023(4)
F31 0.056(3) 0.096(4) 0.123(5) 0.047(4) 0.021(3) -0.011(3)
F36 0.042(3) 0.115(4) 0.163(6) 0.043(4) 0.042(3) 0.030(3)
F26 0.267(10) 0.118(5) 0.143(6) 0.054(5) 0.148(7) 0.124(6)
F1 0.045(3) 0.077(3) 0.116(4) -0.009(3) 0.002(3) 0.005(2)
F9 0.153(6) 0.071(3) 0.054(3) -0.002(3) -0.028(3) 0.014(4)
F28 0.079(4) 0.173(6) 0.050(3) 0.023(3) -0.003(3) 0.007(4)
F8 0.109(4) 0.085(4) 0.106(4) -0.023(3) 0.068(4) -0.013(3)
F18 0.203(8) 0.113(5) 0.071(4) -0.040(3) 0.066(4) -0.011(5)
F13 0.079(4) 0.129(5) 0.139(5) -0.017(4) 0.042(4) -0.045(4)
F17 0.216(8) 0.047(3) 0.115(5) 0.000(3) 0.092(5) 0.018(4)
F7 0.168(6) 0.083(4) 0.091(4) -0.058(3) 0.055(4) -0.018(4)
F2 0.168(7) 0.121(5) 0.125(5) -0.028(4) 0.089(5) -0.073(5)
F11 0.104(5) 0.213(8) 0.060(3) 0.056(4) 0.019(3) 0.062(5)
F16 0.113(6) 0.140(6) 0.135(6) -0.078(5) 0.024(5) -0.048(5)
C7 0.032(3) 0.069(5) 0.052(4) -0.006(4) 0.009(3) 0.003(3)
F33 0.047(3) 0.127(5) 0.144(5) 0.020(4) -0.036(3) -0.014(3)
C17 0.044(4) 0.028(3) 0.042(3) -0.009(3) 0.004(3) -0.003(3)
C4 0.046(4) 0.077(5) 0.042(4) -0.004(4) 0.010(3) -0.003(4)
C25 0.050(4) 0.029(3) 0.033(3) 0.005(2) 0.007(3) -0.007(3)
C13 0.046(4) 0.054(4) 0.052(4) 0.008(3) 0.021(3) 0.004(3)
C15 0.055(4) 0.057(4) 0.036(3) 0.008(3) 0.013(3) -0.005(3)
C9 0.040(4) 0.110(7) 0.088(6) 0.006(6) 0.016(4) -0.013(5)
C12 0.052(4) 0.041(3) 0.044(3) 0.004(3) 0.022(3) -0.008(3)
C14 0.052(4) 0.044(4) 0.053(4) 0.017(3) 0.022(3) 0.011(3)
C21 0.055(4) 0.041(3) 0.026(3) 0.002(3) 0.021(3) 0.006(3)
C29 0.032(3) 0.067(4) 0.048(4) 0.017(3) 0.006(3) 0.009(3)
C11 0.080(5) 0.030(3) 0.072(5) -0.003(3) 0.035(4) -0.012(3)
C10 0.082(5) 0.029(3) 0.066(4) -0.007(3) 0.045(4) -0.006(3)
C6 0.061(5) 0.111(7) 0.055(5) 0.003(5) 0.020(4) -0.007(5)
C16 0.055(4) 0.084(5) 0.034(3) 0.008(4) 0.001(3) -0.017(4)
C3 0.162(12) 0.077(7) 0.127(10) 0.053(7) 0.037(9) -0.011(7)
C32 0.044(5) 0.086(7) 0.106(7) 0.024(6) 0.032(5) 0.021(4)
C24 0.104(9) 0.105(8) 0.074(6) -0.039(6) 0.041(6) -0.006(7)
C8 0.070(6) 0.083(6) 0.088(6) -0.012(5) 0.011(5) 0.021(5)
C31 0.039(4) 0.090(6) 0.079(6) 0.018(5) -0.004(4) 0.006(4)
C30 0.049(5) 0.129(9) 0.065(6) 0.042(6) 0.002(4) 0.008(5)
C5 0.061(6) 0.164(10) 0.050(5) -0.008(6) 0.010(4) 0.016(6)
C22 0.155(11) 0.090(7) 0.081(7) 0.048(6) 0.078(7) 0.054(7)
C20 0.115(9) 0.083(7) 0.097(7) -0.058(6) 0.053(7) -0.044(6)
C18 0.063(6) 0.071(6) 0.100(7) -0.027(6) -0.001(5) -0.011(5)
F22 0.063(4) 0.125(5) 0.177(7) 0.067(5) -0.016(4) -0.043(4)
C23 0.060(5) 0.126(8) 0.061(5) 0.020(5) 0.036(4) 0.029(5)
C28 0.066(6) 0.094(7) 0.139(10) 0.078(8) -0.002(6) -0.006(6)
C26 0.185(13) 0.105(8) 0.106(8) 0.074(8) 0.110(10) 0.077(9)
C1 0.066(5) 0.046(4) 0.103(7) 0.008(5) 0.032(5) -0.001(4)
C2 0.128(9) 0.047(5) 0.137(9) -0.012(6) 0.080(8) -0.021(5)
F21 0.123(5) 0.105(4) 0.076(3) 0.052(3) 0.055(3) 0.029(3)
C19 0.156(12) 0.034(4) 0.098(8) -0.006(5) -0.054(8) 0.004(6)
F3 0.091(4) 0.071(3) 0.092(4) -0.023(3) -0.012(3) -0.034(3)
F6 0.069(4) 0.094(4) 0.173(6) -0.052(4) -0.007(4) 0.040(3)
C27 0.28(2) 0.053(6) 0.075(7) 0.028(5) -0.064(10) -0.079(9)

loop_
_atom_type_symbol
_atom_type_description
_atom_type_scat_dispersion_real
_atom_type_scat_dispersion_imag
_atom_type_scat_source
C C 0.0033 0.0016 'International Tables Vol C Tables 4.2.6.8 and 6.1.1.4'
H H 0.0000 0.0000 'International Tables Vol C Tables 4.2.6.8 and 6.1.1.4'
Al Al 0.0645 0.0514 'International Tables Vol C Tables 4.2.6.8 and 6.1.1.4'
F F 0.0171 0.0103 'International Tables Vol C Tables 4.2.6.8 and 6.1.1.4'
N N 0.0061 0.0033 'International Tables Vol C Tables 4.2.6.8 and 6.1.1.4'
O O 0.0106 0.0060 'International Tables Vol C Tables 4.2.6.8 and 6.1.1.4'
Sn Sn -0.6537 1.4246 'International Tables Vol C Tables 4.2.6.8 and 6.1.1.4'

loop_
_exptl_crystal_face_index_h
_exptl_crystal_face_index_k
_exptl_crystal_face_index_l
_exptl_crystal_face_perp_dist
3 0 -5 0.1353
-1 0 5 0.1117
0 5 -1 0.2111
2 -5 -2 0.1709
-3 0 -5 0.0010
-3 0 5 0.1203
-4 1 5 0.1522
3 0 5 0.0529
2 1 5 0.0947
1 1 5 0.1003
5 0 2 0.1011
3 3 -5 0.1589

loop_
_geom_angle_atom_site_label_1
_geom_angle_atom_site_label_2
_geom_angle_atom_site_label_3
_geom_angle
_geom_angle_site_symmetry_1
_geom_angle_site_symmetry_3
_geom_angle_publ_flag
C7 Sn1 N1 103.7(2) . . ?
C7 Sn1 C4 112.4(3) . . ?
C4 Sn1 N1 102.8(2) . . ?
C1 Sn1 N1 102.9(3) . . ?
C1 Sn1 C7 114.6(3) . . ?
C1 Sn1 C4 117.9(3) . . ?
O2 Al1 O1 112.7(2) . . ?
O4 Al1 O2 106.9(2) . . ?
O4 Al1 O1 107.4(2) . . ?
O4 Al1 O3 114.0(2) . . ?
O3 Al1 O2 108.3(2) . . ?
O3 Al1 O1 107.7(2) . . ?
C14 N1 Sn1 112.1(3) . . ?
C14 N1 C10 107.5(5) . . ?
C14 N1 C16 109.5(5) . . ?
C10 N1 Sn1 110.3(3) . . ?
C16 N1 Sn1 109.8(4) . . ?
C16 N1 C10 107.5(5) . . ?
C21 O2 Al1 149.6(4) . . ?
C17 O1 Al1 148.7(4) . . ?
C29 O4 Al1 149.0(4) . . ?
C25 O3 Al1 152.6(4) . . ?
C9 C7 Sn1 108.6(5) . . ?
C9 C7 C8 111.3(7) . . ?
C8 C7 Sn1 113.5(5) . . ?
O1 C17 C20 108.2(5) . . ?
O1 C17 C18 107.8(5) . . ?
O1 C17 C19 113.3(5) . . ?
C18 C17 C20 105.8(7) . . ?
C19 C17 C20 111.5(8) . . ?
C19 C17 C18 109.9(8) . . ?
C6 C4 Sn1 109.7(5) . . ?
C5 C4 Sn1 111.7(5) . . ?
C5 C4 C6 111.0(7) . . ?
O3 C25 C28 111.2(6) . . ?
O3 C25 C26 110.4(5) . . ?
O3 C25 C27 107.8(5) . . ?
C28 C25 C26 106.0(8) . . ?
C28 C25 C27 108.2(10) . . ?
C27 C25 C26 113.1(10) . . ?
C12 C13 C14 108.7(5) . . ?
C12 C15 C16 109.1(5) . . ?
C15 C12 C13 108.0(5) . . ?
C15 C12 C11 109.2(6) . . ?
C11 C12 C13 108.4(6) . . ?
N1 C14 C13 112.1(5) . . ?
O2 C21 C24 110.6(6) . . ?
O2 C21 C22 109.3(6) . . ?
O2 C21 C23 110.4(5) . . ?
C22 C21 C24 110.0(8) . . ?
C22 C21 C23 108.6(7) . . ?
C23 C21 C24 107.9(7) . . ?
O4 C29 C32 107.3(6) . . ?
O4 C29 C31 109.6(6) . . ?
O4 C29 C30 109.9(6) . . ?
C32 C29 C31 110.1(7) . . ?
C32 C29 C30 110.4(7) . . ?
C30 C29 C31 109.6(7) . . ?
C10 C11 C12 109.7(5) . . ?
N1 C10 C11 111.2(5) . . ?
N1 C16 C15 111.3(6) . . ?
F34 C32 F36 106.2(7) . . ?
F34 C32 C29 110.9(7) . . ?
F35 C32 F34 109.5(9) . . ?
F35 C32 F36 107.3(7) . . ?
F35 C32 C29 112.3(7) . . ?
F36 C32 C29 110.4(8) . . ?
F18 C24 F17 106.8(9) . . ?
F18 C24 C21 112.8(9) . . ?
F17 C24 C21 106.6(8) . . ?
F16 C24 F18 112.7(10) . . ?
F16 C24 F17 105.9(10) . . ?
F16 C24 C21 111.5(8) . . ?
F32 C31 F31 107.4(7) . . ?
F32 C31 F33 107.9(8) . . ?
F32 C31 C29 110.9(7) . . ?
F31 C31 F33 108.3(8) . . ?
F31 C31 C29 109.8(8) . . ?
F33 C31 C29 112.3(7) . . ?
F30 C30 F28 106.8(8) . . ?
F30 C30 C29 111.9(7) . . ?
F29 C30 F30 109.0(9) . . ?
F29 C30 F28 106.4(8) . . ?
F29 C30 C29 112.0(8) . . ?
F28 C30 C29 110.4(9) . . ?
F10 C22 F12 109.5(10) . . ?
F10 C22 F11 105.7(8) . . ?
F10 C22 C21 113.8(8) . . ?
F12 C22 F11 105.9(8) . . ?
F12 C22 C21 114.5(7) . . ?
F11 C22 C21 106.6(9) . . ?
F9 C20 C17 107.9(8) . . ?
F8 C20 F9 112.6(9) . . ?
F8 C20 F7 107.0(8) . . ?
F8 C20 C17 109.4(8) . . ?
F7 C20 F9 111.1(9) . . ?
F7 C20 C17 108.9(8) . . ?
F1 C18 F2 107.7(9) . . ?
F1 C18 C17 114.2(7) . . ?
F1 C18 F3 110.4(8) . . ?
F2 C18 C17 104.6(7) . . ?
F3 C18 F2 107.3(8) . . ?
F3 C18 C17 112.3(8) . . ?
F14 C23 F13 104.7(7) . . ?
F14 C23 C21 113.8(7) . . ?
F15 C23 F14 111.6(8) . . ?
F15 C23 F13 107.3(8) . . ?
F15 C23 C21 112.6(6) . . ?
F13 C23 C21 106.2(7) . . ?
F27 C28 F25 110.2(8) . . ?
F27 C28 F26 106.6(10) . . ?
F27 C28 C25 115.4(8) . . ?
F25 C28 F26 108.4(9) . . ?
F25 C28 C25 114.2(8) . . ?
C25 C28 F26 101.1(8) . . ?
F20 C26 F19 109.5(11) . . ?
F20 C26 C25 112.7(9) . . ?
F20 C26 F21 108.9(9) . . ?
F19 C26 C25 104.7(8) . . ?
F21 C26 F19 109.9(9) . . ?
F21 C26 C25 111.1(9) . . ?
C3 C1 Sn1 109.9(7) . . ?
C3 C1 C2 110.3(8) . . ?
C2 C1 Sn1 112.5(6) . . ?
F4 C19 C17 114.2(8) . . ?
F4 C19 F6 109.4(10) . . ?
F5 C19 F4 107.8(10) . . ?
F5 C19 C17 111.8(9) . . ?
F5 C19 F6 108.8(9) . . ?
F6 C19 C17 104.7(9) . . ?
F23 C27 C25 113.3(8) . . ?
F23 C27 F22 104.3(12) . . ?
F24 C27 F23 113.5(11) . . ?
F24 C27 C25 119.4(10) . . ?
F24 C27 F22 105.4(12) . . ?
C25 C27 F22 98.0(10) . . ?

loop_
_geom_bond_atom_site_label_1
_geom_bond_atom_site_label_2
_geom_bond_distance
_geom_bond_site_symmetry_2
_geom_bond_publ_flag
Sn1 N1 2.218(4) . ?
Sn1 C7 2.167(7) . ?
Sn1 C4 2.196(7) . ?
Sn1 C1 2.147(8) . ?
Al1 O2 1.721(4) . ?
Al1 O1 1.724(4) . ?
Al1 O4 1.717(4) . ?
Al1 O3 1.718(4) . ?
N1 C14 1.490(8) . ?
N1 C10 1.509(7) . ?
N1 C16 1.494(8) . ?
F34 C32 1.331(11) . ?
O2 C21 1.341(6) . ?
F35 C32 1.291(10) . ?
O1 C17 1.350(7) . ?
F14 C23 1.307(9) . ?
F10 C22 1.289(12) . ?
F4 C19 1.324(10) . ?
F32 C31 1.312(10) . ?
F12 C22 1.328(10) . ?
F30 C30 1.334(9) . ?
O4 C29 1.351(7) . ?
F29 C30 1.299(12) . ?
F23 C27 1.330(10) . ?
F24 C27 1.188(13) . ?
F20 C26 1.281(11) . ?
F27 C28 1.271(11) . ?
F15 C23 1.277(9) . ?
O3 C25 1.351(6) . ?
F5 C19 1.310(12) . ?
F25 C28 1.331(10) . ?
F19 C26 1.452(17) . ?
F31 C31 1.317(10) . ?
F36 C32 1.367(9) . ?
F26 C28 1.512(15) . ?
F1 C18 1.281(10) . ?
F9 C20 1.370(13) . ?
F28 C30 1.344(12) . ?
F8 C20 1.312(11) . ?
F18 C24 1.307(10) . ?
F13 C23 1.412(12) . ?
F17 C24 1.388(13) . ?
F7 C20 1.359(10) . ?
F2 C18 1.428(12) . ?
F11 C22 1.436(14) . ?
F16 C24 1.278(12) . ?
C7 C9 1.513(10) . ?
C7 C8 1.523(11) . ?
F33 C31 1.318(9) . ?
C17 C20 1.569(12) . ?
C17 C18 1.545(11) . ?
C17 C19 1.520(11) . ?
C4 C6 1.519(10) . ?
C4 C5 1.477(11) . ?
C25 C28 1.502(12) . ?
C25 C26 1.572(11) . ?
C25 C27 1.511(11) . ?
C13 C12 1.527(9) . ?
C13 C14 1.532(9) . ?
C15 C12 1.517(9) . ?
C15 C16 1.537(9) . ?
C12 C11 1.526(9) . ?
C21 C24 1.561(12) . ?
C21 C22 1.516(10) . ?
C21 C23 1.553(10) . ?
C29 C32 1.540(11) . ?
C29 C31 1.578(12) . ?
C29 C30 1.549(11) . ?
C11 C10 1.523(9) . ?
C3 C1 1.506(13) . ?
C18 F3 1.340(9) . ?
F22 C27 1.63(2) . ?
C26 F21 1.338(11) . ?
C1 C2 1.520(14) . ?
C19 F6 1.457(16) . ?

loop_
_exptl_oxdiff_crystal_face_indexfrac_h
_exptl_oxdiff_crystal_face_indexfrac_k
_exptl_oxdiff_crystal_face_indexfrac_l
_exptl_oxdiff_crystal_face_x
_exptl_oxdiff_crystal_face_y
_exptl_oxdiff_crystal_face_z
2.9949 0.0011 -5.0017 -0.0632 0.0510 0.1749
-0.9953 -0.0008 4.9975 0.0987 0.0263 -0.1250
-0.0026 4.9973 -0.9951 0.1376 -0.1502 0.1182
1.9996 -4.9966 -2.0063 -0.1720 0.1885 -0.0083
-3.0040 0.0003 -4.9890 -0.1697 -0.1807 0.0253
-2.9949 -0.0011 5.0017 0.0632 -0.0510 -0.1749
-3.9951 0.9982 5.0046 0.0776 -0.1170 -0.1802
3.0040 -0.0003 4.9890 0.1697 0.1807 -0.0253
2.0038 0.9990 4.9919 0.1841 0.1147 -0.0306
1.0040 0.9989 4.9940 0.1664 0.0760 -0.0555
5.0009 0.0004 1.9876 0.1353 0.2190 0.0846
2.9939 2.9993 -4.9993 0.0333 -0.0314 0.2338
